data_7008168
loop_
_publ_author_name
'Porter, Robin M.'
'Danopoulos, Andreas A.'
'Reid, Gillian'
'Titcomb, Lisa R.'

_publ_section_title
;
 Zirconium and titanium amido complexes with
 3,3-dimethyl-1,5-diaza-8-oxacyclodecane; facile C-H activation of the
 macrocyclic rim.
;
_journal_issue 3
_journal_name_full 'Dalton transactions (Cambridge, England : 2003)'
_journal_page_first 427
_journal_page_last 428
_journal_paper_doi 10.1039/b418431a
_journal_year 2005
_chemical_formula_moiety 'C18 H36 N4 O2 Zr'
_chemical_formula_sum 'C18 H36 N4 O2 Zr'
_chemical_formula_weight 431.73
_chemical_name_systematic
;
?
;
_space_group_IT_number 14
_symmetry_cell_setting monoclinic
_symmetry_space_group_name_Hall '-P 2ybc'
_symmetry_space_group_name_H-M 'P 1 21/c 1'
_atom_sites_solution_hydrogens geom
_atom_sites_solution_primary direct
_atom_sites_solution_secondary difmap
_audit_creation_method SHELXL-97
_cell_angle_alpha 90.00
_cell_angle_beta 90.041(9)
_cell_angle_gamma 90.00
_cell_formula_units_Z 4
_cell_length_a 10.2993(18)
_cell_length_b 11.2657(13)
_cell_length_c 17.012(3)
_cell_measurement_reflns_used 3909
_cell_measurement_temperature 120(2)
_cell_measurement_theta_max 27.48
_cell_measurement_theta_min 2.91
_cell_volume 1973.9(5)
_computing_cell_refinement 'DENZO (Otwinowski & Minor, 1997) & COLLECT (Hooft, R.W.W., 1998)'
_computing_data_collection 'COLLECT (Hooft, R.W.W., 1998)'
_computing_data_reduction 'DENZO (Otwinowski & Minor, 1997) & COLLECT (Hooft, R.W.W., 1998)'
_computing_molecular_graphics 'ORTEP-3 (Farrugia, 1997)'
_computing_publication_material
;
PLATON (Spek, 2003)
ENCIFER (Allen, 2004)
;
_computing_structure_refinement 'SHELXL-97 (Sheldrick, 1997)'
_computing_structure_solution 'DIRDIF99 (Beurskens, 1999)'
_diffrn_ambient_temperature 120(2)
_diffrn_detector_area_resol_mean 9.091
_diffrn_measured_fraction_theta_full 0.984
_diffrn_measured_fraction_theta_max 0.984
_diffrn_measurement_device_type 'Bruker-Nonius 95mm CCD camera on \k-goniostat'
_diffrn_measurement_method '\f & \w scans'
_diffrn_radiation_monochromator graphite
_diffrn_radiation_source 'Bruker-Nonius FR591 rotating anode'
_diffrn_radiation_type MoK\a
_diffrn_radiation_wavelength 0.71073
_diffrn_reflns_av_R_equivalents 0.0355
_diffrn_reflns_av_sigmaI/netI 0.0505
_diffrn_reflns_limit_h_max 13
_diffrn_reflns_limit_h_min -11
_diffrn_reflns_limit_k_max 11
_diffrn_reflns_limit_k_min -14
_diffrn_reflns_limit_l_max 16
_diffrn_reflns_limit_l_min -22
_diffrn_reflns_number 11501
_diffrn_reflns_theta_full 27.56
_diffrn_reflns_theta_max 27.56
_diffrn_reflns_theta_min 3.00
_diffrn_standards_number 0
_exptl_absorpt_coefficient_mu 0.576
_exptl_absorpt_correction_T_max 0.9446
_exptl_absorpt_correction_T_min 0.8290
_exptl_absorpt_correction_type multi-scan
_exptl_absorpt_process_details 'SADABS V2.10 (Sheldrick, G.M., 2003)'
_exptl_crystal_colour colourless
_exptl_crystal_density_diffrn 1.453
_exptl_crystal_density_method 'not measured'
_exptl_crystal_description block
_exptl_crystal_F_000 912
_exptl_crystal_size_max 0.10
_exptl_crystal_size_mid 0.10
_exptl_crystal_size_min 0.10
_refine_diff_density_max 0.596
_refine_diff_density_min -0.620
_refine_diff_density_rms 0.087
_refine_ls_extinction_method none
_refine_ls_goodness_of_fit_ref 1.034
_refine_ls_hydrogen_treatment constr
_refine_ls_matrix_type full
_refine_ls_number_parameters 231
_refine_ls_number_reflns 4492
_refine_ls_number_restraints 0
_refine_ls_restrained_S_all 1.034
_refine_ls_R_factor_all 0.0465
_refine_ls_R_factor_gt 0.0339
_refine_ls_shift/su_max 0.000
_refine_ls_shift/su_mean 0.000
_refine_ls_structure_factor_coef Fsqd
_refine_ls_weighting_details 'calc w=1/[\s^2^(Fo^2^)+(0.0350P)^2^+0.2620P] where P=(Fo^2^+2Fc^2^)/3'
_refine_ls_weighting_scheme calc
_refine_ls_wR_factor_gt 0.0700
_refine_ls_wR_factor_ref 0.0745
_reflns_number_gt 3811
_reflns_number_total 4492
_reflns_threshold_expression >2sigma(I)
_cod_data_source_file b418431a.txt
_cod_data_source_block Zr(N2O)2
_cod_original_sg_symbol_H-M 'P 21/c'
_cod_database_code 7008168

loop_
_symmetry_equiv_pos_as_xyz
'x, y, z'
'-x, y+1/2, -z+1/2'
'-x, -y, -z'
'x, -y-1/2, z-1/2'

loop_
_atom_site_label
_atom_site_type_symbol
_atom_site_fract_x
_atom_site_fract_y
_atom_site_fract_z
_atom_site_U_iso_or_equiv
_atom_site_adp_type
_atom_site_occupancy
_atom_site_symmetry_multiplicity
_atom_site_calc_flag
_atom_site_refinement_flags
_atom_site_disorder_assembly
_atom_site_disorder_group
C1 C 0.1065(3) -0.0930(3) 0.32463(19) 0.0241(7) Uani 1 1 d . . .
H1A H 0.0415 -0.1573 0.3201 0.029 Uiso 1 1 calc R . .
H1B H 0.1066 -0.0639 0.3795 0.029 Uiso 1 1 calc R . .
C2 C 0.2426(4) -0.1400(2) 0.30238(15) 0.0214(6) Uani 1 1 d . . .
H2A H 0.3097 -0.0885 0.3264 0.026 Uiso 1 1 calc R . .
H2B H 0.2538 -0.2211 0.3237 0.026 Uiso 1 1 calc R . .
C3 C 0.1854(3) -0.2382(2) 0.18040(17) 0.0172(6) Uani 1 1 d . . .
H3A H 0.1030 -0.2468 0.2098 0.021 Uiso 1 1 calc R . .
H3B H 0.2344 -0.3130 0.1872 0.021 Uiso 1 1 calc R . .
C4 C 0.1516(3) -0.2261(3) 0.09304(19) 0.0176(7) Uani 1 1 d . . .
C5 C 0.0497(3) -0.1283(3) 0.07725(18) 0.0187(7) Uani 1 1 d . . .
H5A H 0.0380 -0.1210 0.0197 0.022 Uiso 1 1 calc R . .
H5B H -0.0343 -0.1546 0.0996 0.022 Uiso 1 1 calc R . .
C6 C -0.0315(3) 0.0433(3) 0.1489(2) 0.0196(8) Uani 1 1 d . . .
H6A H -0.1112 0.0287 0.1178 0.023 Uiso 1 1 calc R . .
H6B H -0.0188 0.1302 0.1529 0.023 Uiso 1 1 calc R . .
C7 C -0.0476(3) -0.0092(3) 0.23116(19) 0.0210(7) Uani 1 1 d . . .
H7A H -0.1165 0.0337 0.2601 0.025 Uiso 1 1 calc R . .
H7B H -0.0723 -0.0940 0.2276 0.025 Uiso 1 1 calc R . .
C8 C 0.2724(3) -0.2083(3) 0.04245(17) 0.0225(8) Uani 1 1 d . . .
H8A H 0.3385 -0.2668 0.0572 0.034 Uiso 1 1 calc R . .
H8B H 0.3067 -0.1281 0.0508 0.034 Uiso 1 1 calc R . .
H8C H 0.2496 -0.2185 -0.0131 0.034 Uiso 1 1 calc R . .
C9 C 0.0871(3) -0.3438(3) 0.06801(19) 0.0226(7) Uani 1 1 d . . .
H9A H 0.0615 -0.3389 0.0126 0.034 Uiso 1 1 calc R . .
H9B H 0.0101 -0.3580 0.1005 0.034 Uiso 1 1 calc R . .
H9C H 0.1488 -0.4092 0.0750 0.034 Uiso 1 1 calc R . .
C10 C 0.4311(3) 0.1551(3) 0.30900(17) 0.0255(8) Uani 1 1 d . . .
H10A H 0.4937 0.2185 0.2953 0.031 Uiso 1 1 calc R . .
H10B H 0.4467 0.1306 0.3641 0.031 Uiso 1 1 calc R . .
C11 C 0.2910(3) 0.2002(3) 0.29910(17) 0.0238(8) Uani 1 1 d . . .
H11A H 0.2313 0.1478 0.3286 0.029 Uiso 1 1 calc R . .
H11B H 0.2840 0.2811 0.3215 0.029 Uiso 1 1 calc R . .
C12 C 0.3212(3) 0.2982(2) 0.17473(18) 0.0185(6) Uani 1 1 d . . .
H12A H 0.4087 0.3061 0.1984 0.022 Uiso 1 1 calc R . .
H12B H 0.2745 0.3735 0.1846 0.022 Uiso 1 1 calc R . .
C13 C 0.3378(3) 0.2843(3) 0.08523(18) 0.0172(7) Uani 1 1 d . . .
C14 C 0.4328(3) 0.1838(3) 0.06279(19) 0.0201(7) Uani 1 1 d . . .
H14A H 0.4331 0.1762 0.0048 0.024 Uiso 1 1 calc R . .
H14B H 0.5212 0.2079 0.0791 0.024 Uiso 1 1 calc R . .
C15 C 0.5209(3) 0.0081(3) 0.1267(2) 0.0216(8) Uani 1 1 d . . .
H15A H 0.5937 0.0184 0.0894 0.026 Uiso 1 1 calc R . .
H15B H 0.5035 -0.0780 0.1319 0.026 Uiso 1 1 calc R . .
C16 C 0.5588(3) 0.0588(3) 0.2065(2) 0.0249(8) Uani 1 1 d . . .
H16A H 0.6301 0.0114 0.2298 0.030 Uiso 1 1 calc R . .
H16B H 0.5891 0.1417 0.2006 0.030 Uiso 1 1 calc R . .
C17 C 0.3986(3) 0.4002(3) 0.05582(19) 0.0235(7) Uani 1 1 d . . .
H17A H 0.4788 0.4160 0.0851 0.035 Uiso 1 1 calc R . .
H17B H 0.3375 0.4658 0.0639 0.035 Uiso 1 1 calc R . .
H17C H 0.4185 0.3931 -0.0003 0.035 Uiso 1 1 calc R . .
C18 C 0.2062(3) 0.2682(3) 0.04437(19) 0.0237(7) Uani 1 1 d . . .
H18A H 0.1484 0.3337 0.0590 0.036 Uiso 1 1 calc R . .
H18B H 0.1674 0.1927 0.0608 0.036 Uiso 1 1 calc R . .
H18C H 0.2186 0.2680 -0.0127 0.036 Uiso 1 1 calc R . .
N1 N 0.2606(3) -0.1424(2) 0.21776(12) 0.0160(5) Uani 1 1 d . . .
N2 N 0.0799(3) -0.0100(2) 0.10913(15) 0.0168(5) Uani 1 1 d . . .
N3 N 0.2523(3) 0.20286(18) 0.21649(11) 0.0171(5) Uani 1 1 d . . .
N4 N 0.4060(3) 0.0674(2) 0.09627(15) 0.0172(6) Uani 1 1 d . . .
O1 O 0.0747(2) 0.0029(2) 0.27129(14) 0.0198(5) Uani 1 1 d . . .
O2 O 0.4463(2) 0.0549(2) 0.25670(14) 0.0217(5) Uani 1 1 d . . .
Zr1 Zr 0.25008(4) 0.03009(2) 0.169713(12) 0.01411(7) Uani 1 1 d . . .

loop_
_atom_site_aniso_label
_atom_site_aniso_U_11
_atom_site_aniso_U_22
_atom_site_aniso_U_33
_atom_site_aniso_U_23
_atom_site_aniso_U_13
_atom_site_aniso_U_12
C1 0.0320(18) 0.0208(16) 0.0194(15) 0.0061(14) 0.0086(15) 0.0051(15)
C2 0.0265(15) 0.0198(13) 0.0178(12) 0.0046(11) -0.0003(19) -0.0018(19)
C3 0.0140(15) 0.0150(14) 0.0226(17) 0.0038(13) 0.0040(14) -0.0003(12)
C4 0.0143(15) 0.0153(15) 0.0231(17) -0.0008(13) 0.0021(13) -0.0025(13)
C5 0.0161(15) 0.0210(16) 0.0192(16) -0.0009(13) -0.0001(13) -0.0029(14)
C6 0.0133(16) 0.0175(16) 0.028(2) 0.0005(14) 0.0020(15) 0.0026(13)
C7 0.0169(17) 0.0162(15) 0.0298(17) -0.0007(14) 0.0091(14) 0.0010(14)
C8 0.025(2) 0.0204(14) 0.0220(14) -0.0019(12) 0.0061(14) -0.0008(15)
C9 0.0214(17) 0.0236(17) 0.0229(16) -0.0027(14) -0.0015(14) 0.0001(15)
C10 0.0354(19) 0.0229(17) 0.0182(16) -0.0002(13) -0.0044(14) -0.0029(16)
C11 0.033(2) 0.0199(15) 0.0189(14) -0.0035(13) 0.0046(13) -0.0062(14)
C12 0.0193(16) 0.0147(14) 0.0215(15) -0.0018(13) 0.0052(15) -0.0010(12)
C13 0.0184(16) 0.0174(15) 0.0158(15) 0.0032(13) 0.0036(13) -0.0019(13)
C14 0.0201(16) 0.0178(16) 0.0225(16) 0.0030(13) 0.0047(14) -0.0008(13)
C15 0.0135(18) 0.0213(16) 0.030(2) 0.0024(16) 0.0017(15) -0.0011(15)
C16 0.0129(16) 0.0272(18) 0.0347(19) 0.0047(16) -0.0015(15) 0.0013(15)
C17 0.0251(18) 0.0182(17) 0.0273(17) 0.0038(14) -0.0004(14) -0.0053(15)
C18 0.0225(17) 0.0251(17) 0.0235(16) 0.0048(14) -0.0010(14) -0.0024(14)
N1 0.0172(13) 0.0157(10) 0.0151(10) 0.0020(9) -0.0004(14) -0.0012(14)
N2 0.0142(14) 0.0161(13) 0.0201(13) -0.0009(11) -0.0009(11) -0.0024(12)
N3 0.0194(11) 0.0168(11) 0.0153(10) -0.0009(8) -0.0020(17) -0.0034(16)
N4 0.0146(14) 0.0180(14) 0.0188(14) -0.0004(11) 0.0031(11) -0.0008(12)
O1 0.0183(12) 0.0184(10) 0.0228(12) 0.0022(10) 0.0037(10) 0.0002(10)
O2 0.0215(13) 0.0217(11) 0.0218(12) -0.0012(10) -0.0025(10) -0.0024(10)
Zr1 0.01303(12) 0.01431(12) 0.01500(11) 0.00097(11) 0.0018(4) -0.00118(13)

loop_
_atom_type_symbol
_atom_type_description
_atom_type_scat_dispersion_real
_atom_type_scat_dispersion_imag
_atom_type_scat_source
C C 0.0033 0.0016 'International Tables Vol C Tables 4.2.6.8 and 6.1.1.4'
H H 0.0000 0.0000 'International Tables Vol C Tables 4.2.6.8 and 6.1.1.4'
N N 0.0061 0.0033 'International Tables Vol C Tables 4.2.6.8 and 6.1.1.4'
O O 0.0106 0.0060 'International Tables Vol C Tables 4.2.6.8 and 6.1.1.4'
Zr Zr -2.9673 0.5597 'International Tables Vol C Tables 4.2.6.8 and 6.1.1.4'

loop_
_geom_angle_atom_site_label_1
_geom_angle_atom_site_label_2
_geom_angle_atom_site_label_3
_geom_angle
_geom_angle_site_symmetry_1
_geom_angle_site_symmetry_3
_geom_angle_publ_flag
O1 C1 C2 107.9(2) . . ?
O1 C1 H1A 110.1 . . ?
C2 C1 H1A 110.1 . . ?
O1 C1 H1B 110.1 . . ?
C2 C1 H1B 110.1 . . ?
H1A C1 H1B 108.4 . . ?
N1 C2 C1 111.5(3) . . ?
N1 C2 H2A 109.3 . . ?
C1 C2 H2A 109.3 . . ?
N1 C2 H2B 109.3 . . ?
C1 C2 H2B 109.3 . . ?
H2A C2 H2B 108.0 . . ?
N1 C3 C4 118.2(2) . . ?
N1 C3 H3A 107.8 . . ?
C4 C3 H3A 107.8 . . ?
N1 C3 H3B 107.8 . . ?
C4 C3 H3B 107.8 . . ?
H3A C3 H3B 107.1 . . ?
C8 C4 C3 112.0(2) . . ?
C8 C4 C9 108.0(2) . . ?
C3 C4 C9 106.8(2) . . ?
C8 C4 C5 111.2(2) . . ?
C3 C4 C5 112.7(2) . . ?
C9 C4 C5 105.8(2) . . ?
N2 C5 C4 116.0(3) . . ?
N2 C5 H5A 108.3 . . ?
C4 C5 H5A 108.3 . . ?
N2 C5 H5B 108.3 . . ?
C4 C5 H5B 108.3 . . ?
H5A C5 H5B 107.4 . . ?
N2 C6 C7 110.5(3) . . ?
N2 C6 H6A 109.6 . . ?
C7 C6 H6A 109.6 . . ?
N2 C6 H6B 109.6 . . ?
C7 C6 H6B 109.6 . . ?
H6A C6 H6B 108.1 . . ?
O1 C7 C6 107.6(3) . . ?
O1 C7 H7A 110.2 . . ?
C6 C7 H7A 110.2 . . ?
O1 C7 H7B 110.2 . . ?
C6 C7 H7B 110.2 . . ?
H7A C7 H7B 108.5 . . ?
C4 C8 H8A 109.5 . . ?
C4 C8 H8B 109.5 . . ?
H8A C8 H8B 109.5 . . ?
C4 C8 H8C 109.5 . . ?
H8A C8 H8C 109.5 . . ?
H8B C8 H8C 109.5 . . ?
C4 C9 H9A 109.5 . . ?
C4 C9 H9B 109.5 . . ?
H9A C9 H9B 109.5 . . ?
C4 C9 H9C 109.5 . . ?
H9A C9 H9C 109.5 . . ?
H9B C9 H9C 109.5 . . ?
O2 C10 C11 107.0(2) . . ?
O2 C10 H10A 110.3 . . ?
C11 C10 H10A 110.3 . . ?
O2 C10 H10B 110.3 . . ?
C11 C10 H10B 110.3 . . ?
H10A C10 H10B 108.6 . . ?
N3 C11 C10 111.6(3) . . ?
N3 C11 H11A 109.3 . . ?
C10 C11 H11A 109.3 . . ?
N3 C11 H11B 109.3 . . ?
C10 C11 H11B 109.3 . . ?
H11A C11 H11B 108.0 . . ?
N3 C12 C13 117.2(2) . . ?
N3 C12 H12A 108.0 . . ?
C13 C12 H12A 108.0 . . ?
N3 C12 H12B 108.0 . . ?
C13 C12 H12B 108.0 . . ?
H12A C12 H12B 107.2 . . ?
C17 C13 C18 108.3(3) . . ?
C17 C13 C12 106.4(2) . . ?
C18 C13 C12 111.2(3) . . ?
C17 C13 C14 106.6(2) . . ?
C18 C13 C14 111.2(2) . . ?
C12 C13 C14 112.9(3) . . ?
N4 C14 C13 116.3(2) . . ?
N4 C14 H14A 108.2 . . ?
C13 C14 H14A 108.2 . . ?
N4 C14 H14B 108.2 . . ?
C13 C14 H14B 108.2 . . ?
H14A C14 H14B 107.4 . . ?
N4 C15 C16 110.7(3) . . ?
N4 C15 H15A 109.5 . . ?
C16 C15 H15A 109.5 . . ?
N4 C15 H15B 109.5 . . ?
C16 C15 H15B 109.5 . . ?
H15A C15 H15B 108.1 . . ?
O2 C16 C15 108.1(3) . . ?
O2 C16 H16A 110.1 . . ?
C15 C16 H16A 110.1 . . ?
O2 C16 H16B 110.1 . . ?
C15 C16 H16B 110.1 . . ?
H16A C16 H16B 108.4 . . ?
C13 C17 H17A 109.5 . . ?
C13 C17 H17B 109.5 . . ?
H17A C17 H17B 109.5 . . ?
C13 C17 H17C 109.5 . . ?
H17A C17 H17C 109.5 . . ?
H17B C17 H17C 109.5 . . ?
C13 C18 H18A 109.5 . . ?
C13 C18 H18B 109.5 . . ?
H18A C18 H18B 109.5 . . ?
C13 C18 H18C 109.5 . . ?
H18A C18 H18C 109.5 . . ?
H18B C18 H18C 109.5 . . ?
C2 N1 C3 112.0(3) . . ?
C2 N1 Zr1 111.09(17) . . ?
C3 N1 Zr1 118.72(19) . . ?
C6 N2 C5 112.1(3) . . ?
C6 N2 Zr1 110.0(2) . . ?
C5 N2 Zr1 123.8(2) . . ?
C11 N3 C12 110.4(3) . . ?
C11 N3 Zr1 110.36(17) . . ?
C12 N3 Zr1 119.87(18) . . ?
C15 N4 C14 113.5(3) . . ?
C15 N4 Zr1 108.8(2) . . ?
C14 N4 Zr1 124.3(2) . . ?
C7 O1 C1 115.1(2) . . ?
C7 O1 Zr1 108.30(17) . . ?
C1 O1 Zr1 111.00(17) . . ?
C16 O2 C10 115.3(3) . . ?
C16 O2 Zr1 107.51(18) . . ?
C10 O2 Zr1 111.17(18) . . ?
N4 Zr1 N2 113.37(10) . . ?
N4 Zr1 N3 91.85(11) . . ?
N2 Zr1 N3 113.40(12) . . ?
N4 Zr1 N1 112.30(11) . . ?
N2 Zr1 N1 92.00(11) . . ?
N3 Zr1 N1 134.83(8) . . ?
N4 Zr1 O1 172.57(9) . . ?
N2 Zr1 O1 73.12(9) . . ?
N3 Zr1 O1 81.97(9) . . ?
N1 Zr1 O1 70.08(9) . . ?
N4 Zr1 O2 73.20(9) . . ?
N2 Zr1 O2 171.62(9) . . ?
N3 Zr1 O2 70.52(10) . . ?
N1 Zr1 O2 80.43(9) . . ?
O1 Zr1 O2 100.70(7) . . ?

loop_
_geom_bond_atom_site_label_1
_geom_bond_atom_site_label_2
_geom_bond_distance
_geom_bond_site_symmetry_2
_geom_bond_publ_flag
C1 O1 1.449(4) . ?
C1 C2 1.545(5) . ?
C1 H1A 0.9900 . ?
C1 H1B 0.9900 . ?
C2 N1 1.452(3) . ?
C2 H2A 0.9900 . ?
C2 H2B 0.9900 . ?
C3 N1 1.472(4) . ?
C3 C4 1.532(4) . ?
C3 H3A 0.9900 . ?
C3 H3B 0.9900 . ?
C4 C8 1.527(4) . ?
C4 C9 1.542(4) . ?
C4 C5 1.545(4) . ?
C5 N2 1.472(4) . ?
C5 H5A 0.9900 . ?
C5 H5B 0.9900 . ?
C6 N2 1.462(4) . ?
C6 C7 1.528(5) . ?
C6 H6A 0.9900 . ?
C6 H6B 0.9900 . ?
C7 O1 1.439(4) . ?
C7 H7A 0.9900 . ?
C7 H7B 0.9900 . ?
C8 H8A 0.9800 . ?
C8 H8B 0.9800 . ?
C8 H8C 0.9800 . ?
C9 H9A 0.9800 . ?
C9 H9B 0.9800 . ?
C9 H9C 0.9800 . ?
C10 O2 1.446(4) . ?
C10 C11 1.538(4) . ?
C10 H10A 0.9900 . ?
C10 H10B 0.9900 . ?
C11 N3 1.461(4) . ?
C11 H11A 0.9900 . ?
C11 H11B 0.9900 . ?
C12 N3 1.471(4) . ?
C12 C13 1.540(4) . ?
C12 H12A 0.9900 . ?
C12 H12B 0.9900 . ?
C13 C17 1.533(4) . ?
C13 C18 1.534(4) . ?
C13 C14 1.544(4) . ?
C14 N4 1.456(4) . ?
C14 H14A 0.9900 . ?
C14 H14B 0.9900 . ?
C15 N4 1.454(4) . ?
C15 C16 1.524(5) . ?
C15 H15A 0.9900 . ?
C15 H15B 0.9900 . ?
C16 O2 1.441(4) . ?
C16 H16A 0.9900 . ?
C16 H16B 0.9900 . ?
C17 H17A 0.9800 . ?
C17 H17B 0.9800 . ?
C17 H17C 0.9800 . ?
C18 H18A 0.9800 . ?
C18 H18B 0.9800 . ?
C18 H18C 0.9800 . ?
N1 Zr1 2.111(2) . ?
N2 Zr1 2.082(3) . ?
N3 Zr1 2.103(2) . ?
N4 Zr1 2.078(3) . ?
O1 Zr1 2.519(2) . ?
O2 Zr1 2.519(2) . ?

loop_
_geom_torsion_atom_site_label_1
_geom_torsion_atom_site_label_2
_geom_torsion_atom_site_label_3
_geom_torsion_atom_site_label_4
_geom_torsion
_geom_torsion_site_symmetry_1
_geom_torsion_site_symmetry_2
_geom_torsion_site_symmetry_3
_geom_torsion_site_symmetry_4
_geom_torsion_publ_flag
O1 C1 C2 N1 -38.8(3) . . . . ?
N1 C3 C4 C8 55.8(3) . . . . ?
N1 C3 C4 C9 173.8(3) . . . . ?
N1 C3 C4 C5 -70.4(4) . . . . ?
C8 C4 C5 N2 -73.2(3) . . . . ?
C3 C4 C5 N2 53.5(3) . . . . ?
C9 C4 C5 N2 169.8(3) . . . . ?
N2 C6 C7 O1 53.2(3) . . . . ?
O2 C10 C11 N3 -42.7(3) . . . . ?
N3 C12 C13 C17 174.0(3) . . . . ?
N3 C12 C13 C18 56.4(4) . . . . ?
N3 C12 C13 C14 -69.4(4) . . . . ?
C17 C13 C14 N4 170.1(3) . . . . ?
C18 C13 C14 N4 -72.1(3) . . . . ?
C12 C13 C14 N4 53.7(4) . . . . ?
N4 C15 C16 O2 52.6(4) . . . . ?
C1 C2 N1 C3 -72.6(3) . . . . ?
C1 C2 N1 Zr1 62.7(3) . . . . ?
C4 C3 N1 C2 157.4(3) . . . . ?
C4 C3 N1 Zr1 25.8(4) . . . . ?
C7 C6 N2 C5 78.8(3) . . . . ?
C7 C6 N2 Zr1 -63.2(3) . . . . ?
C4 C5 N2 C6 -134.2(3) . . . . ?
C4 C5 N2 Zr1 1.6(4) . . . . ?
C10 C11 N3 C12 -70.8(3) . . . . ?
C10 C11 N3 Zr1 64.0(3) . . . . ?
C13 C12 N3 C11 155.6(3) . . . . ?
C13 C12 N3 Zr1 25.7(4) . . . . ?
C16 C15 N4 C14 78.0(3) . . . . ?
C16 C15 N4 Zr1 -64.9(3) . . . . ?
C13 C14 N4 C15 -135.6(3) . . . . ?
C13 C14 N4 Zr1 0.6(4) . . . . ?
C6 C7 O1 C1 -145.3(3) . . . . ?
C6 C7 O1 Zr1 -20.4(3) . . . . ?
C2 C1 O1 C7 126.7(3) . . . . ?
C2 C1 O1 Zr1 3.3(3) . . . . ?
C15 C16 O2 C10 -142.4(3) . . . . ?
C15 C16 O2 Zr1 -17.7(3) . . . . ?
C11 C10 O2 C16 129.9(3) . . . . ?
C11 C10 O2 Zr1 7.2(3) . . . . ?
C15 N4 Zr1 N2 -136.8(2) . . . . ?
C14 N4 Zr1 N2 85.3(3) . . . . ?
C15 N4 Zr1 N3 106.7(2) . . . . ?
C14 N4 Zr1 N3 -31.2(3) . . . . ?
C15 N4 Zr1 N1 -34.2(2) . . . . ?
C14 N4 Zr1 N1 -172.1(2) . . . . ?
C15 N4 Zr1 O2 37.7(2) . . . . ?
C14 N4 Zr1 O2 -100.2(3) . . . . ?
C6 N2 Zr1 N4 -140.60(18) . . . . ?
C5 N2 Zr1 N4 82.8(3) . . . . ?
C6 N2 Zr1 N3 -37.6(2) . . . . ?
C5 N2 Zr1 N3 -174.2(2) . . . . ?
C6 N2 Zr1 N1 104.0(2) . . . . ?
C5 N2 Zr1 N1 -32.6(2) . . . . ?
C6 N2 Zr1 O1 35.54(19) . . . . ?
C5 N2 Zr1 O1 -101.1(2) . . . . ?
C11 N3 Zr1 N4 -112.6(2) . . . . ?
C12 N3 Zr1 N4 17.3(3) . . . . ?
C11 N3 Zr1 N2 130.8(2) . . . . ?
C12 N3 Zr1 N2 -99.3(3) . . . . ?
C11 N3 Zr1 N1 11.9(4) . . . . ?
C12 N3 Zr1 N1 141.8(2) . . . . ?
C11 N3 Zr1 O1 63.2(2) . . . . ?
C12 N3 Zr1 O1 -166.9(3) . . . . ?
C11 N3 Zr1 O2 -41.2(2) . . . . ?
C12 N3 Zr1 O2 88.7(3) . . . . ?
C2 N1 Zr1 N4 130.0(3) . . . . ?
C3 N1 Zr1 N4 -98.0(2) . . . . ?
C2 N1 Zr1 N2 -113.7(3) . . . . ?
C3 N1 Zr1 N2 18.3(2) . . . . ?
C2 N1 Zr1 N3 12.8(4) . . . . ?
C3 N1 Zr1 N3 144.8(2) . . . . ?
C2 N1 Zr1 O1 -42.4(3) . . . . ?
C3 N1 Zr1 O1 89.5(2) . . . . ?
C2 N1 Zr1 O2 62.7(3) . . . . ?
C3 N1 Zr1 O2 -165.3(2) . . . . ?
C7 O1 Zr1 N2 -7.57(18) . . . . ?
C1 O1 Zr1 N2 119.7(2) . . . . ?
C7 O1 Zr1 N3 109.93(19) . . . . ?
C1 O1 Zr1 N3 -122.8(2) . . . . ?
C7 O1 Zr1 N1 -106.1(2) . . . . ?
C1 O1 Zr1 N1 21.1(2) . . . . ?
C7 O1 Zr1 O2 178.25(17) . . . . ?
C1 O1 Zr1 O2 -54.5(2) . . . . ?
C16 O2 Zr1 N4 -10.48(19) . . . . ?
C10 O2 Zr1 N4 116.6(2) . . . . ?
C16 O2 Zr1 N3 -108.7(2) . . . . ?
C10 O2 Zr1 N3 18.45(18) . . . . ?
C16 O2 Zr1 N1 106.4(2) . . . . ?
C10 O2 Zr1 N1 -126.4(2) . . . . ?
C16 O2 Zr1 O1 173.90(18) . . . . ?
C10 O2 Zr1 O1 -59.0(2) . . . . ?
